data_9005060
loop_
_publ_author_name
'Sato, M.'
'Morikawa, K.'
'Kurosawa, S.'

_publ_section_title
;
 X-ray Rietveld analysis of cation exchanged zeolite-L (LTL)
 Sample: Na-L
;
_journal_name_full 'European Journal of Mineralogy'
_journal_page_first 851
_journal_page_last 859
_journal_paper_doi 10.1127/ejm/2/6/0851
_journal_volume 2
_journal_year 1990
_chemical_formula_sum 'Al10.62 H72 K4.63 Na6 O91.32 Si25.38'
_chemical_name_mineral Zeolite-L
_space_group_IT_number 191
_symmetry_space_group_name_Hall '-P 6 2'
_symmetry_space_group_name_H-M 'P 6/m m m'
_cell_angle_alpha 90
_cell_angle_beta 90
_cell_angle_gamma 120
_cell_formula_units_Z 1
_cell_length_a 18.358
_cell_length_b 18.358
_cell_length_c 7.521
_cell_volume 2195.113
_database_code_amcsd 0006405
_exptl_crystal_density_diffrn 2.157
_cod_original_formula_sum 'K4.63 Na6 Al10.62 Si25.38 O91.32 H72'
_cod_database_code 9005060

loop_
_space_group_symop_operation_xyz
x,y,z
-x,-x+y,z
x,x-y,-z
-x+y,-x,-z
x-y,x,z
-y,-x,z
y,x,-z
y,-x+y,-z
-y,x-y,z
x-y,-y,z
-x+y,y,-z
x,y,-z
-x,-y,z
x,x-y,z
-x,-x+y,-z
x-y,x,-z
-x+y,-x,z
y,x,z
-y,-x,-z
-y,x-y,-z
y,-x+y,z
-x+y,y,z
x-y,-y,-z
-x,-y,-z

loop_
_atom_site_label
_atom_site_fract_x
_atom_site_fract_y
_atom_site_fract_z
_atom_site_occupancy
_atom_site_U_iso_or_equiv
_atom_site_type_symbol
_atom_site_attached_hydrogens
K1 0.66667 0.33333 0.50000 0.95000 0.07472 K 0
K2 0.50000 0.00000 0.50000 0.91000 0.06333 K 0
Na 0.30560 0.00000 0.00000 1.00000 0.05573 Na 0
AlT1 0.09270 0.35780 0.50000 0.88500 0.05319 Al 0
SiT1 0.09270 0.35780 0.50000 0.11500 0.05319 Si 0
SiT2 0.17120 0.50550 0.21340 1.00000 0.04686 Si 0
O1 0.00000 0.28860 0.50000 1.00000 0.03420 O 0
O2 0.16060 0.32110 0.50000 1.00000 0.00633 O 0
O3 0.25810 0.51620 0.24600 1.00000 0.03673 O 0
O4 0.10580 0.41730 0.31590 1.00000 0.04306 O 0
O5 0.42920 0.85830 0.27300 1.00000 0.03040 O 0
O6 0.15470 0.47980 0.00000 1.00000 0.05193 O 0
Wat1 0.21100 0.00000 0.00000 0.59000 0.08866 O 2
Wat2 0.12775 0.25550 0.07400 0.42000 0.06333 O 2
Wat3 0.13880 0.06940 0.28200 0.67000 0.12665 O 2
Wat4 0.10900 0.00000 0.50000 0.45000 0.07599 O 2

loop_
_cod_changelog_entry_id
_cod_changelog_entry_author
_cod_changelog_entry_date
_cod_changelog_entry_text
1
;cod-tools version 3.8.0
Id: cif_guess_AMCSD_atom_types 9581 2023-05-17 12:35:41Z saulius
;
2023-05-18T11:38:32+03:00
;Derived atom types and hydrogen counts
from atom names that follow the AMCSD naming convention
(Wat == water, O-H == hydroxyl).
;

loop_
_cod_related_entry_id
_cod_related_entry_database
_cod_related_entry_code
1 AMCSD 0006405
